data_1517660
loop_
_publ_author_name
'Hadadpour, Mahboubeh'
'Liu, Yuqing'
'Chadha, Preeti'
'Ragogna, Paul J.'

_publ_section_title
;
 Overcoming a Tight Coil To Give a Random &#x201C;Co&#x201D; Polymer
 Derived from a Mixed Sandwich Cobaltocene
;
_journal_issue 18
_journal_name_full Macromolecules
_journal_page_first 6207
_journal_paper_doi 10.1021/ma501323q
_journal_volume 47
_journal_year 2014
_chemical_formula_moiety 'C37 H31 Co O2'
_chemical_formula_sum 'C37 H31 Co O2'
_chemical_formula_weight 566.55
_chemical_name_systematic
; 
 ? 
;
_space_group_IT_number 14
_symmetry_cell_setting monoclinic
_symmetry_space_group_name_Hall '-P 2ybc'
_symmetry_space_group_name_H-M 'P 1 21/c 1'
_atom_sites_solution_hydrogens geom
_atom_sites_solution_primary direct
_atom_sites_solution_secondary difmap
_audit_creation_method SHELXL-97
_cell_angle_alpha 90.00
_cell_angle_beta 100.51(3)
_cell_angle_gamma 90.00
_cell_formula_units_Z 4
_cell_length_a 11.462(2)
_cell_length_b 14.582(3)
_cell_length_c 16.852(3)
_cell_measurement_reflns_used 6570
_cell_measurement_temperature 150(2)
_cell_measurement_theta_max 27.48
_cell_measurement_theta_min 2.04
_cell_volume 2769.4(9)
_computing_cell_refinement DENZO
_computing_data_collection Supergui
_computing_data_reduction DENZO
_computing_molecular_graphics XP
_computing_publication_material cif_to_tables
_computing_structure_refinement 'SHELXL-97 (Sheldrick, 1997)'
_computing_structure_solution 'SHELXS-97 (Sheldrick, 1990)'
_diffrn_ambient_temperature 150(2)
_diffrn_measured_fraction_theta_full 0.997
_diffrn_measured_fraction_theta_max 0.997
_diffrn_measurement_device_type 'Nonius Kappa CCD'
_diffrn_measurement_method '\f and \w scans'
_diffrn_radiation_monochromator graphite
_diffrn_radiation_source 'fine-focus sealed tube'
_diffrn_radiation_type MoK\a
_diffrn_radiation_wavelength 0.71073
_diffrn_reflns_av_R_equivalents 0.0320
_diffrn_reflns_av_sigmaI/netI 0.0433
_diffrn_reflns_limit_h_max 14
_diffrn_reflns_limit_h_min -14
_diffrn_reflns_limit_k_max 18
_diffrn_reflns_limit_k_min -18
_diffrn_reflns_limit_l_max 21
_diffrn_reflns_limit_l_min -21
_diffrn_reflns_number 12330
_diffrn_reflns_theta_full 27.52
_diffrn_reflns_theta_max 27.52
_diffrn_reflns_theta_min 2.46
_diffrn_standards_number 0
_exptl_absorpt_coefficient_mu 0.653
_exptl_absorpt_correction_T_max 0.9496
_exptl_absorpt_correction_T_min 0.8971
_exptl_absorpt_correction_type multi-scan
_exptl_absorpt_process_details SADABS
_exptl_crystal_colour orange
_exptl_crystal_density_diffrn 1.359
_exptl_crystal_density_method 'not measured'
_exptl_crystal_description prism
_exptl_crystal_F_000 1184
_exptl_crystal_size_max 0.17
_exptl_crystal_size_mid 0.15
_exptl_crystal_size_min 0.08
_refine_diff_density_max 1.660
_refine_diff_density_min -0.975
_refine_diff_density_rms 0.093
_refine_ls_extinction_method none
_refine_ls_goodness_of_fit_ref 1.058
_refine_ls_hydrogen_treatment constr
_refine_ls_matrix_type full
_refine_ls_number_parameters 398
_refine_ls_number_reflns 6343
_refine_ls_number_restraints 56
_refine_ls_restrained_S_all 1.094
_refine_ls_R_factor_all 0.0874
_refine_ls_R_factor_gt 0.0619
_refine_ls_shift/su_max 0.000
_refine_ls_shift/su_mean 0.000
_refine_ls_structure_factor_coef Fsqd
_refine_ls_weighting_details 'calc w=1/[\s^2^(Fo^2^)+(0.1050P)^2^+2.7300P] where P=(Fo^2^+2Fc^2^)/3'
_refine_ls_weighting_scheme calc
_refine_ls_wR_factor_gt 0.1659
_refine_ls_wR_factor_ref 0.1852
_reflns_number_gt 4653
_reflns_number_total 6343
_reflns_threshold_expression >2sigma(I)
_cod_data_source_file ma501323q_si_002.cif
_cod_data_source_block 2
_cod_depositor_comments
;
The following automatic conversions were performed:

'_symmetry_cell_setting' value 'Monoclinic' changed to 'monoclinic'
according to
/home/saulius/struct/COD-crude-data--automatic-downloads/rss-feeds/ACS/lib/dictionaries/cif_core.dic
dictionary named 'cif_core.dic' version 2.4.2 from 2011-04-26.

Automatic conversion script
Id: cif_fix_values 2281 2013-09-26 08:29:07Z andrius 

 Adding full bibliography for 1517660--1517661.cif.
;
_cod_original_sg_symbol_H-M P21/c
_cod_database_code 1517660

loop_
_symmetry_equiv_pos_as_xyz
'x, y, z'
'-x, y+1/2, -z+1/2'
'-x, -y, -z'
'x, -y-1/2, z-1/2'

loop_
_atom_site_label
_atom_site_type_symbol
_atom_site_fract_x
_atom_site_fract_y
_atom_site_fract_z
_atom_site_U_iso_or_equiv
_atom_site_adp_type
_atom_site_occupancy
_atom_site_symmetry_multiplicity
_atom_site_calc_flag
_atom_site_refinement_flags
_atom_site_disorder_assembly
_atom_site_disorder_group
Co1 Co 0.07975(4) 0.23252(3) 0.42795(2) 0.02455(16) Uani 1 1 d . . .
O1 O 0.3646(3) 0.0843(3) 0.4379(2) 0.0705(10) Uani 1 1 d . A .
C1 C 0.1601(3) 0.1096(2) 0.4063(2) 0.0372(8) Uani 1 1 d . A .
C2 C 0.1625(3) 0.1707(3) 0.3419(2) 0.0383(8) Uani 1 1 d . . .
H2A H 0.2342 0.1930 0.3242 0.046 Uiso 1 1 d R . .
C3 C 0.0466(3) 0.1935(3) 0.3073(2) 0.0367(8) Uani 1 1 d . . .
H3A H 0.0233 0.2349 0.2613 0.044 Uiso 1 1 d R . .
C4 C -0.0328(3) 0.1479(2) 0.3496(2) 0.0360(8) Uani 1 1 d . . .
H4A H -0.1196 0.1510 0.3376 0.043 Uiso 1 1 d R . .
C5 C 0.0374(3) 0.0956(2) 0.4122(2) 0.0378(8) Uani 1 1 d . . .
H5A H 0.0077 0.0558 0.4510 0.045 Uiso 1 1 d R . .
C6 C 0.2686(4) 0.0716(3) 0.4570(3) 0.0475(10) Uani 1 1 d D . .
C10 C 0.0069(3) 0.3497(2) 0.45617(17) 0.0244(6) Uani 1 1 d . . .
C11 C 0.1340(3) 0.3599(2) 0.45526(18) 0.0257(6) Uani 1 1 d . . .
C12 C 0.1619(3) 0.2996(2) 0.52577(18) 0.0247(6) Uani 1 1 d . . .
C13 C 0.0345(3) 0.2875(2) 0.52594(18) 0.0261(7) Uani 1 1 d . . .
C14 C -0.1022(3) 0.3918(2) 0.41195(18) 0.0260(6) Uani 1 1 d . . .
C15 C -0.0979(3) 0.4772(2) 0.37461(19) 0.0316(7) Uani 1 1 d . . .
H15A H -0.0242 0.5080 0.3776 0.038 Uiso 1 1 calc R . .
C16 C -0.2014(3) 0.5168(3) 0.3332(2) 0.0388(8) Uani 1 1 d . . .
H16A H -0.1978 0.5744 0.3074 0.047 Uiso 1 1 calc R . .
C17 C -0.3096(3) 0.4736(3) 0.3291(2) 0.0407(9) Uani 1 1 d . . .
H17A H -0.3799 0.5013 0.3006 0.049 Uiso 1 1 calc R . .
C18 C -0.3152(3) 0.3899(3) 0.3667(2) 0.0369(8) Uani 1 1 d . . .
H18A H -0.3896 0.3604 0.3646 0.044 Uiso 1 1 calc R . .
C19 C -0.2125(3) 0.3490(2) 0.40751(19) 0.0300(7) Uani 1 1 d . . .
H19A H -0.2170 0.2912 0.4328 0.036 Uiso 1 1 calc R . .
C20 C 0.2054(3) 0.4179(2) 0.41088(19) 0.0273(7) Uani 1 1 d . . .
C21 C 0.3012(3) 0.4672(2) 0.4526(2) 0.0333(7) Uani 1 1 d . . .
H21A H 0.3197 0.4635 0.5098 0.040 Uiso 1 1 calc R . .
C22 C 0.3700(3) 0.5218(3) 0.4116(2) 0.0412(9) Uani 1 1 d . . .
H22A H 0.4349 0.5553 0.4409 0.049 Uiso 1 1 calc R . .
C23 C 0.3444(3) 0.5274(3) 0.3281(2) 0.0400(9) Uani 1 1 d . . .
H23A H 0.3929 0.5631 0.2999 0.048 Uiso 1 1 calc R . .
C24 C 0.2474(4) 0.4805(3) 0.2865(2) 0.0401(8) Uani 1 1 d . . .
H24A H 0.2276 0.4857 0.2295 0.048 Uiso 1 1 calc R . .
C25 C 0.1787(3) 0.4258(2) 0.3272(2) 0.0340(8) Uani 1 1 d . . .
H25A H 0.1129 0.3934 0.2977 0.041 Uiso 1 1 calc R . .
C26 C 0.2723(3) 0.2701(2) 0.57733(19) 0.0268(7) Uani 1 1 d . . .
C27 C 0.2747(3) 0.2434(2) 0.6575(2) 0.0318(7) Uani 1 1 d . . .
H27A H 0.2030 0.2422 0.6782 0.038 Uiso 1 1 calc R . .
C28 C 0.3805(3) 0.2186(3) 0.7070(2) 0.0405(9) Uani 1 1 d . . .
H28A H 0.3812 0.2014 0.7614 0.049 Uiso 1 1 calc R . .
C29 C 0.4853(3) 0.2191(3) 0.6767(2) 0.0445(10) Uani 1 1 d . . .
H29A H 0.5578 0.2022 0.7103 0.053 Uiso 1 1 calc R . .
C30 C 0.4839(3) 0.2442(3) 0.5975(2) 0.0415(9) Uani 1 1 d . . .
H30A H 0.5557 0.2441 0.5769 0.050 Uiso 1 1 calc R . .
C31 C 0.3794(3) 0.2696(2) 0.5483(2) 0.0318(7) Uani 1 1 d . . .
H31A H 0.3799 0.2869 0.4940 0.038 Uiso 1 1 calc R . .
C32 C -0.0369(3) 0.2459(2) 0.58077(18) 0.0250(6) Uani 1 1 d . . .
C33 C -0.1293(3) 0.2960(2) 0.60413(19) 0.0288(7) Uani 1 1 d . . .
H33A H -0.1454 0.3568 0.5849 0.035 Uiso 1 1 calc R . .
C34 C -0.1976(3) 0.2567(2) 0.6557(2) 0.0310(7) Uani 1 1 d . . .
H34A H -0.2611 0.2905 0.6705 0.037 Uiso 1 1 calc R . .
C35 C -0.1739(3) 0.1689(2) 0.68548(19) 0.0327(7) Uani 1 1 d . . .
H35A H -0.2206 0.1426 0.7208 0.039 Uiso 1 1 calc R . .
C36 C -0.0814(3) 0.1195(2) 0.66339(18) 0.0302(7) Uani 1 1 d . . .
H36A H -0.0649 0.0593 0.6837 0.036 Uiso 1 1 calc R . .
C37 C -0.0131(3) 0.1574(2) 0.61196(18) 0.0284(7) Uani 1 1 d . . .
H37A H 0.0505 0.1231 0.5977 0.034 Uiso 1 1 calc R . .
O2 O 0.4648(13) -0.0650(13) 0.6643(8) 0.155(5) Uani 0.402(7) 1 d PDU A 1
H2 H 0.5230 -0.0529 0.6422 0.233 Uiso 0.402(7) 1 calc PR A 1
C7 C 0.2650(12) 0.0087(9) 0.5201(10) 0.075(4) Uani 0.402(7) 1 d PDU A 1
H7A H 0.1813 -0.0103 0.5164 0.089 Uiso 0.402(7) 1 calc PR A 1
H7B H 0.2876 0.0426 0.5715 0.089 Uiso 0.402(7) 1 calc PR A 1
C8 C 0.3408(7) -0.0797(5) 0.5269(4) 0.067(4) Uani 0.402(7) 1 d PDU A 1
H8A H 0.2923 -0.1308 0.4999 0.081 Uiso 0.402(7) 1 calc PR A 1
H8B H 0.4088 -0.0704 0.4990 0.081 Uiso 0.402(7) 1 calc PR A 1
C9 C 0.3871(9) -0.1052(10) 0.6152(5) 0.074(4) Uani 0.402(7) 1 d PDU A 1
H9A H 0.3161 -0.1069 0.6409 0.089 Uiso 0.402(7) 1 calc PR A 1
H9B H 0.4147 -0.1694 0.6140 0.089 Uiso 0.402(7) 1 calc PR A 1
O2A O 0.4360(5) -0.1864(4) 0.5866(5) 0.088(2) Uani 0.598(7) 1 d PDU A 2
H2A1 H 0.5050 -0.1666 0.6027 0.132 Uiso 0.598(7) 1 calc PR A 2
C9A C 0.3531(11) -0.1208(6) 0.6026(8) 0.126(4) Uani 0.598(7) 1 d PDU A 2
H9A1 H 0.3554 -0.1209 0.6616 0.151 Uiso 0.598(7) 1 calc PR A 2
H9A2 H 0.2734 -0.1428 0.5770 0.151 Uiso 0.598(7) 1 calc PR A 2
C7A C 0.2518(11) 0.0217(7) 0.5354(6) 0.068(3) Uani 0.598(7) 1 d PDU A 2
H7A1 H 0.2259 0.0669 0.5725 0.082 Uiso 0.598(7) 1 calc PR A 2
H7A2 H 0.1880 -0.0245 0.5219 0.082 Uiso 0.598(7) 1 calc PR A 2
C8A C 0.3627(8) -0.0250(6) 0.5780(4) 0.082(3) Uani 0.598(7) 1 d PDU A 2
H8A1 H 0.4222 -0.0223 0.5421 0.099 Uiso 0.598(7) 1 calc PR A 2
H8A2 H 0.3946 0.0111 0.6268 0.099 Uiso 0.598(7) 1 calc PR A 2

loop_
_atom_site_aniso_label
_atom_site_aniso_U_11
_atom_site_aniso_U_22
_atom_site_aniso_U_33
_atom_site_aniso_U_23
_atom_site_aniso_U_13
_atom_site_aniso_U_12
Co1 0.0256(3) 0.0227(3) 0.0249(2) -0.00135(16) 0.00359(17) 0.00033(17)
O1 0.0413(17) 0.068(2) 0.104(3) 0.007(2) 0.0181(17) 0.0119(16)
C1 0.041(2) 0.0260(18) 0.0431(19) -0.0098(14) 0.0039(16) 0.0088(15)
C2 0.042(2) 0.040(2) 0.0348(18) -0.0131(15) 0.0136(15) 0.0016(16)
C3 0.048(2) 0.0343(19) 0.0273(16) -0.0071(14) 0.0056(15) 0.0009(16)
C4 0.0324(18) 0.0311(19) 0.0412(19) -0.0135(15) -0.0020(15) -0.0022(15)
C5 0.052(2) 0.0232(17) 0.0394(19) -0.0046(14) 0.0107(16) -0.0077(16)
C6 0.041(2) 0.039(2) 0.063(3) -0.0044(19) 0.0081(19) 0.0064(18)
C10 0.0292(16) 0.0202(15) 0.0240(15) -0.0013(11) 0.0057(12) -0.0022(12)
C11 0.0289(16) 0.0240(16) 0.0242(15) -0.0022(12) 0.0043(12) 0.0000(13)
C12 0.0244(15) 0.0230(15) 0.0259(15) -0.0014(12) 0.0023(12) -0.0010(12)
C13 0.0253(15) 0.0278(17) 0.0248(15) -0.0011(12) 0.0039(12) 0.0009(13)
C14 0.0296(16) 0.0253(16) 0.0232(14) -0.0016(12) 0.0046(12) 0.0046(13)
C15 0.0356(17) 0.0286(17) 0.0309(17) 0.0004(13) 0.0071(14) 0.0035(14)
C16 0.051(2) 0.0330(19) 0.0327(18) 0.0037(14) 0.0087(16) 0.0154(17)
C17 0.039(2) 0.053(2) 0.0291(17) -0.0005(16) 0.0027(14) 0.0213(18)
C18 0.0310(18) 0.050(2) 0.0296(17) -0.0041(15) 0.0048(14) 0.0060(16)
C19 0.0266(16) 0.0349(18) 0.0276(16) 0.0002(13) 0.0028(12) 0.0006(14)
C20 0.0275(16) 0.0245(16) 0.0302(16) 0.0008(12) 0.0058(13) 0.0009(13)
C21 0.0358(18) 0.0320(19) 0.0307(17) 0.0029(14) 0.0021(14) -0.0035(15)
C22 0.0323(18) 0.036(2) 0.055(2) 0.0066(17) 0.0057(16) -0.0034(16)
C23 0.0380(19) 0.033(2) 0.054(2) 0.0099(16) 0.0226(17) 0.0035(16)
C24 0.053(2) 0.038(2) 0.0319(18) 0.0043(15) 0.0158(16) -0.0002(18)
C25 0.0379(18) 0.0351(19) 0.0290(17) -0.0008(14) 0.0063(14) -0.0054(15)
C26 0.0250(15) 0.0248(16) 0.0287(16) 0.0004(12) 0.0002(12) -0.0020(13)
C27 0.0282(17) 0.0366(19) 0.0297(17) 0.0036(13) 0.0029(13) 0.0013(14)
C28 0.0355(19) 0.048(2) 0.0351(19) 0.0102(16) -0.0008(15) -0.0022(17)
C29 0.0294(18) 0.054(3) 0.046(2) 0.0122(18) -0.0024(16) 0.0023(17)
C30 0.0268(18) 0.050(2) 0.048(2) 0.0077(17) 0.0063(16) 0.0007(16)
C31 0.0296(17) 0.0337(19) 0.0324(17) 0.0041(14) 0.0063(14) 0.0004(14)
C32 0.0260(15) 0.0251(16) 0.0234(15) 0.0000(11) 0.0034(12) -0.0008(12)
C33 0.0274(16) 0.0312(17) 0.0273(16) 0.0022(13) 0.0034(12) 0.0017(14)
C34 0.0259(16) 0.0368(19) 0.0312(17) -0.0012(14) 0.0073(13) -0.0005(14)
C35 0.0351(18) 0.0366(19) 0.0270(16) 0.0016(14) 0.0068(13) -0.0089(15)
C36 0.0361(18) 0.0272(17) 0.0270(16) 0.0035(13) 0.0047(13) -0.0025(14)
C37 0.0334(17) 0.0255(16) 0.0269(15) -0.0004(12) 0.0069(13) 0.0011(13)
O2 0.152(11) 0.186(13) 0.131(10) 0.004(10) 0.035(9) -0.014(10)
C7 0.038(5) 0.141(11) 0.048(6) -0.021(6) 0.018(5) -0.033(6)
C8 0.020(4) 0.156(10) 0.030(4) -0.027(5) 0.016(3) -0.030(5)
C9 0.032(5) 0.148(11) 0.045(5) -0.029(6) 0.013(4) -0.043(6)
O2A 0.072(4) 0.035(3) 0.175(7) 0.021(4) 0.070(4) 0.009(3)
C9A 0.129(7) 0.092(6) 0.147(7) 0.026(5) 0.003(6) 0.059(5)
C7A 0.110(7) 0.041(4) 0.049(5) 0.016(4) 0.004(5) 0.034(4)
C8A 0.105(5) 0.082(5) 0.059(4) 0.019(4) 0.015(4) 0.066(4)

loop_
_atom_type_symbol
_atom_type_description
_atom_type_scat_dispersion_real
_atom_type_scat_dispersion_imag
_atom_type_scat_source
C C 0.0033 0.0016 'International Tables Vol C Tables 4.2.6.8 and 6.1.1.4'
H H 0.0000 0.0000 'International Tables Vol C Tables 4.2.6.8 and 6.1.1.4'
Co Co 0.3494 0.9721 'International Tables Vol C Tables 4.2.6.8 and 6.1.1.4'
O O 0.0106 0.0060 'International Tables Vol C Tables 4.2.6.8 and 6.1.1.4'

loop_
_geom_angle_atom_site_label_1
_geom_angle_atom_site_label_2
_geom_angle_atom_site_label_3
_geom_angle
C11 Co1 C13 63.13(13)
C11 Co1 C10 43.21(12)
C13 Co1 C10 43.38(12)
C11 Co1 C12 43.16(12)
C13 Co1 C12 43.32(12)
C10 Co1 C12 62.57(12)
C11 Co1 C5 173.01(14)
C13 Co1 C5 114.00(14)
C10 Co1 C5 139.54(14)
C12 Co1 C5 130.15(14)
C11 Co1 C4 146.65(14)
C13 Co1 C4 122.84(14)
C10 Co1 C4 114.96(13)
C12 Co1 C4 163.79(14)
C5 Co1 C4 40.33(15)
C11 Co1 C2 113.85(14)
C13 Co1 C2 167.51(14)
C10 Co1 C2 143.26(14)
C12 Co1 C2 125.57(14)
C5 Co1 C2 67.46(15)
C4 Co1 C2 66.91(15)
C11 Co1 C1 135.85(14)
C13 Co1 C1 133.24(14)
C10 Co1 C1 176.36(13)
C12 Co1 C1 114.18(14)
C5 Co1 C1 40.82(15)
C4 Co1 C1 67.64(14)
C2 Co1 C1 39.62(15)
C11 Co1 C3 118.43(14)
C13 Co1 C3 153.41(14)
C10 Co1 C3 117.21(14)
C12 Co1 C3 156.23(14)
C5 Co1 C3 67.21(15)
C4 Co1 C3 39.98(15)
C2 Co1 C3 39.08(14)
C1 Co1 C3 66.43(15)
C2 C1 C5 107.4(3)
C2 C1 C6 123.3(4)
C5 C1 C6 129.3(4)
C2 C1 Co1 70.2(2)
C5 C1 Co1 68.95(19)
C6 C1 Co1 125.0(3)
C3 C2 C1 108.9(3)
C3 C2 Co1 70.5(2)
C1 C2 Co1 70.22(19)
C3 C2 H2A 125.7
C1 C2 H2A 125.4
Co1 C2 H2A 125.8
C2 C3 C4 109.1(3)
C2 C3 Co1 70.4(2)
C4 C3 Co1 69.91(19)
C2 C3 H3A 125.6
C4 C3 H3A 125.3
Co1 C3 H3A 125.5
C3 C4 C5 107.2(3)
C3 C4 Co1 70.11(19)
C5 C4 Co1 69.26(19)
C3 C4 H4A 126.5
C5 C4 H4A 126.3
Co1 C4 H4A 126.4
C4 C5 C1 107.4(3)
C4 C5 Co1 70.4(2)
C1 C5 Co1 70.2(2)
C4 C5 H5A 126.3
C1 C5 H5A 126.3
Co1 C5 H5A 126.2
O1 C6 C7 116.8(6)
O1 C6 C1 119.7(4)
C7 C6 C1 122.7(6)
O1 C6 C7A 123.8(5)
C7 C6 C7A 13.5(8)
C1 C6 C7A 116.4(5)
C11 C10 C14 135.1(3)
C11 C10 C13 90.1(2)
C14 C10 C13 134.5(3)
C11 C10 Co1 67.97(17)
C14 C10 Co1 126.2(2)
C13 C10 Co1 67.97(17)
C12 C11 C10 90.1(2)
C12 C11 C20 134.2(3)
C10 C11 C20 135.1(3)
C12 C11 Co1 68.90(18)
C10 C11 Co1 68.83(17)
C20 C11 Co1 126.8(2)
C26 C12 C11 134.1(3)
C26 C12 C13 135.6(3)
C11 C12 C13 90.2(2)
C26 C12 Co1 124.9(2)
C11 C12 Co1 67.94(17)
C13 C12 Co1 67.95(17)
C12 C13 C32 135.7(3)
C12 C13 C10 89.6(2)
C32 C13 C10 133.8(3)
C12 C13 Co1 68.73(17)
C32 C13 Co1 127.9(2)
C10 C13 Co1 68.65(17)
C19 C14 C15 118.5(3)
C19 C14 C10 121.2(3)
C15 C14 C10 120.2(3)
C16 C15 C14 120.0(3)
C16 C15 H15A 120.0
C14 C15 H15A 120.0
C17 C16 C15 120.8(3)
C17 C16 H16A 119.6
C15 C16 H16A 119.6
C18 C17 C16 119.7(3)
C18 C17 H17A 120.1
C16 C17 H17A 120.1
C17 C18 C19 120.1(4)
C17 C18 H18A 119.9
C19 C18 H18A 119.9
C18 C19 C14 120.8(3)
C18 C19 H19A 119.6
C14 C19 H19A 119.6
C21 C20 C25 118.4(3)
C21 C20 C11 120.1(3)
C25 C20 C11 121.5(3)
C22 C21 C20 120.8(3)
C22 C21 H21A 119.6
C20 C21 H21A 119.6
C23 C22 C21 120.3(3)
C23 C22 H22A 119.9
C21 C22 H22A 119.9
C24 C23 C22 119.1(3)
C24 C23 H23A 120.4
C22 C23 H23A 120.4
C23 C24 C25 120.7(3)
C23 C24 H24A 119.6
C25 C24 H24A 119.6
C24 C25 C20 120.6(3)
C24 C25 H25A 119.7
C20 C25 H25A 119.7
C27 C26 C31 118.1(3)
C27 C26 C12 121.2(3)
C31 C26 C12 120.8(3)
C28 C27 C26 120.9(3)
C28 C27 H27A 119.6
C26 C27 H27A 119.6
C29 C28 C27 119.8(3)
C29 C28 H28A 120.1
C27 C28 H28A 120.1
C30 C29 C28 119.9(3)
C30 C29 H29A 120.0
C28 C29 H29A 120.0
C31 C30 C29 120.6(4)
C31 C30 H30A 119.7
C29 C30 H30A 119.7
C30 C31 C26 120.7(3)
C30 C31 H31A 119.6
C26 C31 H31A 119.6
C33 C32 C37 118.7(3)
C33 C32 C13 119.8(3)
C37 C32 C13 121.5(3)
C34 C33 C32 120.0(3)
C34 C33 H33A 120.0
C32 C33 H33A 120.0
C35 C34 C33 120.7(3)
C35 C34 H34A 119.6
C33 C34 H34A 119.6
C34 C35 C36 119.4(3)
C34 C35 H35A 120.3
C36 C35 H35A 120.3
C37 C36 C35 120.6(3)
C37 C36 H36A 119.7
C35 C36 H36A 119.7
C36 C37 C32 120.5(3)
C36 C37 H37A 119.7
C32 C37 H37A 119.7
C9 O2 H2 109.5
C6 C7 C8 120.3(10)
C6 C7 H7A 107.2
C8 C7 H7A 107.2
C6 C7 H7B 107.2
C8 C7 H7B 107.2
H7A C7 H7B 106.9
C9 C8 C7 111.4(6)
C9 C8 H8A 109.3
C7 C8 H8A 109.3
C9 C8 H8B 109.3
C7 C8 H8B 109.3
H8A C8 H8B 108.0
O2 C9 C8 127.6(11)
O2 C9 H9A 105.4
C8 C9 H9A 105.4
O2 C9 H9B 105.4
C8 C9 H9B 105.4
H9A C9 H9B 106.0
C9A O2A H2A1 109.5
O2A C9A C8A 120.3(9)
O2A C9A H9A1 107.3
C8A C9A H9A1 107.3
O2A C9A H9A2 107.3
C8A C9A H9A2 107.3
H9A1 C9A H9A2 106.9
C8A C7A C6 113.1(8)
C8A C7A H7A1 109.0
C6 C7A H7A1 109.0
C8A C7A H7A2 109.0
C6 C7A H7A2 109.0
H7A1 C7A H7A2 107.8
C9A C8A C7A 117.8(8)
C9A C8A H8A1 107.9
C7A C8A H8A1 107.9
C9A C8A H8A2 107.9
C7A C8A H8A2 107.9
H8A1 C8A H8A2 107.2

loop_
_geom_bond_atom_site_label_1
_geom_bond_atom_site_label_2
_geom_bond_distance
Co1 C11 1.985(3)
Co1 C13 1.988(3)
Co1 C10 1.997(3)
Co1 C12 1.999(3)
Co1 C5 2.061(4)
Co1 C4 2.076(3)
Co1 C2 2.077(3)
Co1 C1 2.078(3)
Co1 C3 2.079(3)
O1 C6 1.216(5)
C1 C2 1.408(5)
C1 C5 1.443(5)
C1 C6 1.481(5)
C2 C3 1.390(5)
C2 H2A 0.9801
C3 C4 1.420(5)
C3 H3A 0.9797
C4 C5 1.426(5)
C4 H4A 0.9797
C5 H5A 0.9798
C6 C7 1.411(14)
C6 C7A 1.551(11)
C10 C11 1.466(4)
C10 C14 1.468(4)
C10 C13 1.473(4)
C11 C12 1.465(4)
C11 C20 1.473(4)
C12 C26 1.463(4)
C12 C13 1.471(4)
C13 C32 1.473(4)
C14 C19 1.400(4)
C14 C15 1.400(5)
C15 C16 1.387(5)
C15 H15A 0.9500
C16 C17 1.382(6)
C16 H16A 0.9500
C17 C18 1.381(6)
C17 H17A 0.9500
C18 C19 1.385(5)
C18 H18A 0.9500
C19 H19A 0.9500
C20 C21 1.391(5)
C20 C25 1.392(4)
C21 C22 1.390(5)
C21 H21A 0.9500
C22 C23 1.386(5)
C22 H22A 0.9500
C23 C24 1.384(5)
C23 H23A 0.9500
C24 C25 1.386(5)
C24 H24A 0.9500
C25 H25A 0.9500
C26 C27 1.401(5)
C26 C31 1.402(5)
C27 C28 1.388(5)
C27 H27A 0.9500
C28 C29 1.388(6)
C28 H28A 0.9500
C29 C30 1.380(6)
C29 H29A 0.9500
C30 C31 1.378(5)
C30 H30A 0.9500
C31 H31A 0.9500
C32 C33 1.400(5)
C32 C37 1.402(5)
C33 C34 1.395(5)
C33 H33A 0.9500
C34 C35 1.384(5)
C34 H34A 0.9500
C35 C36 1.387(5)
C35 H35A 0.9500
C36 C37 1.385(4)
C36 H36A 0.9500
C37 H37A 0.9500
O2 C9 1.246(13)
O2 H2 0.8400
C7 C8 1.547(9)
C7 H7A 0.9900
C7 H7B 0.9900
C8 C9 1.531(8)
C8 H8A 0.9900
C8 H8B 0.9900
C9 H9A 0.9900
C9 H9B 0.9900
O2A C9A 1.408(5)
O2A H2A1 0.8400
C9A C8A 1.467(9)
C9A H9A1 0.9900
C9A H9A2 0.9900
C7A C8A 1.505(8)
C7A H7A1 0.9900
C7A H7A2 0.9900
C8A H8A1 0.9900
C8A H8A2 0.9900

loop_
_geom_torsion_atom_site_label_1
_geom_torsion_atom_site_label_2
_geom_torsion_atom_site_label_3
_geom_torsion_atom_site_label_4
_geom_torsion
C11 Co1 C1 C2 -70.5(3)
C13 Co1 C1 C2 -165.0(2)
C10 Co1 C1 C2 -144(2)
C12 Co1 C1 C2 -117.2(2)
C5 Co1 C1 C2 118.6(3)
C4 Co1 C1 C2 80.3(2)
C3 Co1 C1 C2 36.8(2)
C11 Co1 C1 C5 170.9(2)
C13 Co1 C1 C5 76.4(3)
C10 Co1 C1 C5 98(2)
C12 Co1 C1 C5 124.2(2)
C4 Co1 C1 C5 -38.3(2)
C2 Co1 C1 C5 -118.6(3)
C3 Co1 C1 C5 -81.9(2)
C11 Co1 C1 C6 46.9(4)
C13 Co1 C1 C6 -47.6(4)
C10 Co1 C1 C6 -26(2)
C12 Co1 C1 C6 0.1(4)
C5 Co1 C1 C6 -124.0(4)
C4 Co1 C1 C6 -162.3(4)
C2 Co1 C1 C6 117.4(4)
C3 Co1 C1 C6 154.1(4)
C5 C1 C2 C3 -1.0(4)
C6 C1 C2 C3 -179.7(3)
Co1 C1 C2 C3 -60.1(2)
C5 C1 C2 Co1 59.1(2)
C6 C1 C2 Co1 -119.6(3)
C11 Co1 C2 C3 -106.3(2)
C13 Co1 C2 C3 -179.5(6)
C10 Co1 C2 C3 -64.1(3)
C12 Co1 C2 C3 -154.7(2)
C5 Co1 C2 C3 81.1(2)
C4 Co1 C2 C3 37.2(2)
C1 Co1 C2 C3 119.5(3)
C11 Co1 C2 C1 134.1(2)
C13 Co1 C2 C1 60.9(8)
C10 Co1 C2 C1 176.4(2)
C12 Co1 C2 C1 85.8(3)
C5 Co1 C2 C1 -38.4(2)
C4 Co1 C2 C1 -82.3(2)
C3 Co1 C2 C1 -119.5(3)
C1 C2 C3 C4 0.6(4)
Co1 C2 C3 C4 -59.4(2)
C1 C2 C3 Co1 59.9(2)
C11 Co1 C3 C2 93.6(2)
C13 Co1 C3 C2 179.8(3)
C10 Co1 C3 C2 142.8(2)
C12 Co1 C3 C2 59.6(4)
C5 Co1 C3 C2 -81.8(3)
C4 Co1 C3 C2 -120.0(3)
C1 Co1 C3 C2 -37.2(2)
C11 Co1 C3 C4 -146.4(2)
C13 Co1 C3 C4 -60.2(4)
C10 Co1 C3 C4 -97.2(2)
C12 Co1 C3 C4 179.6(3)
C5 Co1 C3 C4 38.2(2)
C2 Co1 C3 C4 120.0(3)
C1 Co1 C3 C4 82.8(2)
C2 C3 C4 C5 0.1(4)
Co1 C3 C4 C5 -59.6(2)
C2 C3 C4 Co1 59.7(2)
C11 Co1 C4 C3 62.3(3)
C13 Co1 C4 C3 152.5(2)
C10 Co1 C4 C3 103.3(2)
C12 Co1 C4 C3 -179.4(4)
C5 Co1 C4 C3 -118.3(3)
C2 Co1 C4 C3 -36.4(2)
C1 Co1 C4 C3 -79.5(2)
C11 Co1 C4 C5 -179.4(2)
C13 Co1 C4 C5 -89.3(2)
C10 Co1 C4 C5 -138.5(2)
C12 Co1 C4 C5 -61.1(5)
C2 Co1 C4 C5 81.9(2)
C1 Co1 C4 C5 38.8(2)
C3 Co1 C4 C5 118.3(3)
C3 C4 C5 C1 -0.7(4)
Co1 C4 C5 C1 -60.8(2)
C3 C4 C5 Co1 60.1(2)
C2 C1 C5 C4 1.0(4)
C6 C1 C5 C4 179.6(3)
Co1 C1 C5 C4 60.9(2)
C2 C1 C5 Co1 -59.9(2)
C6 C1 C5 Co1 118.7(4)
C11 Co1 C5 C4 177.4(10)
C13 Co1 C5 C4 113.1(2)
C10 Co1 C5 C4 67.9(3)
C12 Co1 C5 C4 161.3(2)
C2 Co1 C5 C4 -80.4(2)
C1 Co1 C5 C4 -117.7(3)
C3 Co1 C5 C4 -37.9(2)
C11 Co1 C5 C1 -65.0(12)
C13 Co1 C5 C1 -129.2(2)
C10 Co1 C5 C1 -174.4(2)
C12 Co1 C5 C1 -81.0(2)
C4 Co1 C5 C1 117.7(3)
C2 Co1 C5 C1 37.3(2)
C3 Co1 C5 C1 79.8(2)
C2 C1 C6 O1 -8.7(6)
C5 C1 C6 O1 172.9(4)
Co1 C1 C6 O1 -96.6(5)
C2 C1 C6 C7 -178.4(8)
C5 C1 C6 C7 3.2(9)
Co1 C1 C6 C7 93.6(8)
C2 C1 C6 C7A 167.9(6)
C5 C1 C6 C7A -10.5(7)
Co1 C1 C6 C7A 79.9(6)
C13 Co1 C10 C11 99.5(2)
C12 Co1 C10 C11 49.63(17)
C5 Co1 C10 C11 170.4(2)
C4 Co1 C10 C11 -148.24(18)
C2 Co1 C10 C11 -64.0(3)
C1 Co1 C10 C11 77(2)
C3 Co1 C10 C11 -103.6(2)
C11 Co1 C10 C14 130.6(3)
C13 Co1 C10 C14 -129.9(3)
C12 Co1 C10 C14 -179.8(3)
C5 Co1 C10 C14 -59.1(3)
C4 Co1 C10 C14 -17.7(3)
C2 Co1 C10 C14 66.6(4)
C1 Co1 C10 C14 -153(2)
C3 Co1 C10 C14 27.0(3)
C11 Co1 C10 C13 -99.5(2)
C12 Co1 C10 C13 -49.89(18)
C5 Co1 C10 C13 70.8(3)
C4 Co1 C10 C13 112.2(2)
C2 Co1 C10 C13 -163.5(2)
C1 Co1 C10 C13 -23(2)
C3 Co1 C10 C13 156.91(19)
C14 C10 C11 C12 172.9(3)
C13 C10 C11 C12 -1.2(2)
Co1 C10 C11 C12 -67.25(17)
C14 C10 C11 C20 1.6(6)
C13 C10 C11 C20 -172.5(4)
Co1 C10 C11 C20 121.4(4)
C14 C10 C11 Co1 -119.8(4)
C13 C10 C11 Co1 66.09(17)
C13 Co1 C11 C12 49.30(18)
C10 Co1 C11 C12 98.7(2)
C5 Co1 C11 C12 -18.0(12)
C4 Co1 C11 C12 158.9(2)
C2 Co1 C11 C12 -117.28(19)
C1 Co1 C11 C12 -76.2(2)
C3 Co1 C11 C12 -160.74(19)
C13 Co1 C11 C10 -49.41(17)
C12 Co1 C11 C10 -98.7(2)
C5 Co1 C11 C10 -116.7(11)
C4 Co1 C11 C10 60.2(3)
C2 Co1 C11 C10 144.01(18)
C1 Co1 C11 C10 -174.91(19)
C3 Co1 C11 C10 100.5(2)
C13 Co1 C11 C20 179.4(3)
C10 Co1 C11 C20 -131.2(3)
C12 Co1 C11 C20 130.1(4)
C5 Co1 C11 C20 112.1(11)
C4 Co1 C11 C20 -71.0(4)
C2 Co1 C11 C20 12.8(3)
C1 Co1 C11 C20 53.9(3)
C3 Co1 C11 C20 -30.7(3)
C10 C11 C12 C26 -175.0(4)
C20 C11 C12 C26 -3.5(6)
Co1 C11 C12 C26 117.8(4)
C10 C11 C12 C13 1.2(2)
C20 C11 C12 C13 172.6(4)
Co1 C11 C12 C13 -66.02(17)
C10 C11 C12 Co1 67.18(17)
C20 C11 C12 Co1 -121.4(4)
C11 Co1 C12 C26 -129.2(3)
C13 Co1 C12 C26 131.1(4)
C10 Co1 C12 C26 -178.9(3)
C5 Co1 C12 C26 48.0(3)
C4 Co1 C12 C26 95.8(5)
C2 Co1 C12 C26 -41.3(3)
C1 Co1 C12 C26 2.9(3)
C3 Co1 C12 C26 -83.2(4)
C13 Co1 C12 C11 -99.7(2)
C10 Co1 C12 C11 -49.68(18)
C5 Co1 C12 C11 177.19(19)
C4 Co1 C12 C11 -135.0(5)
C2 Co1 C12 C11 87.9(2)
C1 Co1 C12 C11 132.14(19)
C3 Co1 C12 C11 46.0(4)
C11 Co1 C12 C13 99.7(2)
C10 Co1 C12 C13 49.98(18)
C5 Co1 C12 C13 -83.2(2)
C4 Co1 C12 C13 -35.3(5)
C2 Co1 C12 C13 -172.4(2)
C1 Co1 C12 C13 -128.2(2)
C3 Co1 C12 C13 145.7(3)
C26 C12 C13 C32 5.1(7)
C11 C12 C13 C32 -171.0(4)
Co1 C12 C13 C32 123.0(4)
C26 C12 C13 C10 174.9(4)
C11 C12 C13 C10 -1.2(2)
Co1 C12 C13 C10 -67.16(17)
C26 C12 C13 Co1 -117.9(4)
C11 C12 C13 Co1 66.01(17)
C11 C10 C13 C12 1.2(2)
C14 C10 C13 C12 -173.0(3)
Co1 C10 C13 C12 67.24(17)
C11 C10 C13 C32 171.3(4)
C14 C10 C13 C32 -2.8(6)
Co1 C10 C13 C32 -122.6(4)
C11 C10 C13 Co1 -66.09(17)
C14 C10 C13 Co1 119.8(4)
C11 Co1 C13 C12 -49.11(18)
C10 Co1 C13 C12 -98.3(2)
C5 Co1 C13 C12 123.8(2)
C4 Co1 C13 C12 168.93(19)
C2 Co1 C13 C12 29.9(7)
C1 Co1 C13 C12 79.8(2)
C3 Co1 C13 C12 -149.5(3)
C11 Co1 C13 C32 178.8(3)
C10 Co1 C13 C32 129.6(4)
C12 Co1 C13 C32 -132.1(4)
C5 Co1 C13 C32 -8.3(3)
C4 Co1 C13 C32 36.8(3)
C2 Co1 C13 C32 -102.3(7)
C1 Co1 C13 C32 -52.4(4)
C3 Co1 C13 C32 78.4(4)
C11 Co1 C13 C10 49.19(18)
C12 Co1 C13 C10 98.3(2)
C5 Co1 C13 C10 -137.86(19)
C4 Co1 C13 C10 -92.8(2)
C2 Co1 C13 C10 128.2(7)
C1 Co1 C13 C10 178.07(19)
C3 Co1 C13 C10 -51.2(4)
C11 C10 C14 C19 159.7(3)
C13 C10 C14 C19 -28.6(5)
Co1 C10 C14 C19 65.3(4)
C11 C10 C14 C15 -21.7(5)
C13 C10 C14 C15 150.0(3)
Co1 C10 C14 C15 -116.1(3)
C19 C14 C15 C16 -1.1(5)
C10 C14 C15 C16 -179.7(3)
C14 C15 C16 C17 0.9(5)
C15 C16 C17 C18 0.1(5)
C16 C17 C18 C19 -0.8(5)
C17 C18 C19 C14 0.6(5)
C15 C14 C19 C18 0.4(5)
C10 C14 C19 C18 179.0(3)
C12 C11 C20 C21 -38.7(5)
C10 C11 C20 C21 129.1(4)
Co1 C11 C20 C21 -134.4(3)
C12 C11 C20 C25 142.0(4)
C10 C11 C20 C25 -50.1(5)
Co1 C11 C20 C25 46.3(4)
C25 C20 C21 C22 -1.2(5)
C11 C20 C21 C22 179.5(3)
C20 C21 C22 C23 -0.4(6)
C21 C22 C23 C24 2.1(6)
C22 C23 C24 C25 -2.2(6)
C23 C24 C25 C20 0.7(6)
C21 C20 C25 C24 1.0(5)
C11 C20 C25 C24 -179.7(3)
C11 C12 C26 C27 153.7(4)
C13 C12 C26 C27 -20.8(6)
Co1 C12 C26 C27 -114.1(3)
C11 C12 C26 C31 -24.9(5)
C13 C12 C26 C31 160.6(4)
Co1 C12 C26 C31 67.3(4)
C31 C26 C27 C28 1.1(5)
C12 C26 C27 C28 -177.6(3)
C26 C27 C28 C29 -0.8(6)
C27 C28 C29 C30 0.1(6)
C28 C29 C30 C31 0.4(6)
C29 C30 C31 C26 -0.2(6)
C27 C26 C31 C30 -0.5(5)
C12 C26 C31 C30 178.1(3)
C12 C13 C32 C33 129.3(4)
C10 C13 C32 C33 -36.5(5)
Co1 C13 C32 C33 -132.7(3)
C12 C13 C32 C37 -49.2(5)
C10 C13 C32 C37 144.9(4)
Co1 C13 C32 C37 48.8(4)
C37 C32 C33 C34 -1.8(5)
C13 C32 C33 C34 179.6(3)
C32 C33 C34 C35 1.2(5)
C33 C34 C35 C36 -0.3(5)
C34 C35 C36 C37 0.0(5)
C35 C36 C37 C32 -0.6(5)
C33 C32 C37 C36 1.5(5)
C13 C32 C37 C36 -180.0(3)
O1 C6 C7 C8 -38.3(15)
C1 C6 C7 C8 131.7(9)
C7A C6 C7 C8 -163(5)
C6 C7 C8 C9 144.4(11)
C7 C8 C9 O2 -70.9(17)
O1 C6 C7A C8A -10.9(11)
C7 C6 C7A C8A 51(4)
C1 C6 C7A C8A 172.7(6)
O2A C9A C8A C7A 133.1(12)
C6 C7A C8A C9A -130.8(10)
